data_1530707
loop_
_publ_author_name
'Sato, M.'
'Onoda, M.'
'Matsuda, Y.'

_publ_section_title
;
 Structural transitions in Mon O3n-1 (n=9 and 10)
;
_journal_name_full 'Journal of Physics C'
_journal_page_first 4763
_journal_page_last 4771
_journal_volume 20
_journal_year 1987
_chemical_formula_sum 'Mo8.8 O29 W1.2'
_chemical_name_systematic '(Mo8.8 W1.2) O29'
_space_group_IT_number 13
_symmetry_space_group_name_Hall '-P 2yc'
_symmetry_space_group_name_H-M 'P 1 2/c 1'
_cell_angle_alpha 90
_cell_angle_beta 111.7
_cell_angle_gamma 90
_cell_formula_units_Z 4
_cell_length_a 17.437
_cell_length_b 8.029
_cell_length_c 16.787
_cell_volume 2183.655
_citation_journal_id_ASTM JPSOAW
_cod_data_source_file Sato_JPSOAW_1987_1519.cif
_cod_data_source_block Mo8.8O29W1.2
_cod_database_code 1530707

loop_
_symmetry_equiv_pos_as_xyz
x,y,z
-x,y,-z+1/2
-x,-y,-z
x,-y,z-1/2

loop_
_atom_site_label
_atom_site_type_symbol
_atom_site_fract_x
_atom_site_fract_y
_atom_site_fract_z
_atom_site_occupancy
_atom_site_U_iso_or_equiv
O10 O-2 0.0535 0.2703 0.3678 1 0.0
O2 O-2 0.0575 0.4991 0.1383 1 0.0
Mo3 Mo+5 0.15109 0.28529 0.35022 0.88 0.0
Mo5 Mo+5 0.25077 0.28742 0.09044 0.88 0.0
O24 O-2 0.4301 0.2562 0.4466 1 0.0
O6 O-2 0.2442 0.5058 0.0767 1 0.0
Mo6 Mo+5 0.24717 0.79862 0.08543 0.88 0.0
O9 O-2 0.0025 0.2861 0.0004 1 0.0
Mo1 Mo+5 0.04692 0.2115 0.11633 0.88 0.0
W4 W+5 0.1495 0.79995 0.35458 0.12 0.0
O18 O-2 0.2669 0.2553 0.3495 1 0.0
Mo2 Mo+5 0.05119 0.70678 0.11824 0.88 0.0
O1 O-2 0.0461 -0.0033 0.0989 1 0.0
O8 O-2 0.4632 0.5061 0.0779 1 0.0
O17 O-2 0.2052 0.7335 0.4742 1 0.0
Mo4 Mo+5 0.1495 0.79995 0.35458 0.88 0.0
O16 O-2 0.2059 0.2741 0.4727 1 0.0
W10 W+5 0.45764 0.79447 0.06992 0.12 0.0
Mo9 Mo+5 0.45758 0.29365 0.07166 0.88 0.0
W7 W+5 0.35197 0.20035 0.32412 0.12 0.0
W2 W+5 0.05119 0.70678 0.11824 0.12 0.0
O20 O-2 0.3124 0.2172 0.2131 1 0.0
O26 O-2 0.4714 0.2539 0.3233 1 0.0
W3 W+5 0.15109 0.28529 0.35022 0.12 0.0
O14 O-2 0.1503 0.2575 0.0985 1 0.0
O21 O-2 0.3068 0.7618 0.2098 1 0.0
O28 O-2 0.355 -0.0063 0.343 1 0.0
O19 O-2 0.2544 0.7406 0.3489 1 0.0
O22 O-2 0.3591 0.2627 0.0786 1 0.0
Mo7 Mo+5 0.35197 0.20035 0.32412 0.88 0.0
O3 O-2 0.1659 0.0035 0.3733 1 0.0
O29 O-2 0.3551 0.4958 0.3132 1 0.0
O11 O-2 0.0505 0.7418 0.367 1 0.0
W9 W+5 0.45758 0.29365 0.07166 0.12 0.0
O15 O-2 0.1574 0.7542 0.1128 1 0.0
W6 W+5 0.24717 0.79862 0.08543 0.12 0.0
W8 W+5 0.35159 0.71363 0.32396 0.12 0.0
O5 O-2 0.2646 0.0061 0.1042 1 0.0
O27 O-2 0.4621 0.7525 0.3238 1 0.0
W1 W+5 0.04692 0.2115 0.11633 0.12 0.0
O7 O-2 0.4523 0.0078 0.0548 1 0.0
O12 O-2 0.1059 0.2185 0.2377 1 0.0
W5 W+5 0.25077 0.28742 0.09044 0.12 0.0
O13 O-2 0.105 0.7858 0.237 1 0.0
Mo10 Mo+5 0.45764 0.79447 0.06992 0.88 0.0
O4 O-2 0.1413 0.5053 0.3357 1 0.0
O23 O-2 0.3636 0.7385 0.0844 1 0.0
Mo8 Mo+5 0.35159 0.71363 0.32396 0.88 0.0
O25 O-2 0.426 0.7222 0.4521 1 0.0
